data_4071497
loop_
_publ_author_name
'Herrmann, Christoph'
'Kehr, Gerald'
'Fr\"ohlich, Roland'
'Erker, Gerhard'

_publ_section_title
;
 Chemical Behavior of a Pair of (COD)CpRh and &#x2212;Ir Complexes with
 Pendant Peripheral &#x2212;B(C6F5)2Groups&#x2020;
;
_journal_issue 10
_journal_name_full Organometallics
_journal_page_first 2328
_journal_paper_doi 10.1021/om800195d
_journal_volume 27
_journal_year 2008
_chemical_formula_sum 'C32 H28 B F10 Ir N2'
_chemical_formula_weight 833.57
_chemical_name_systematic
; 
 ? 
;
_space_group_IT_number 2
_symmetry_cell_setting triclinic
_symmetry_space_group_name_Hall '-P 1'
_symmetry_space_group_name_H-M 'P -1'
_atom_sites_solution_hydrogens geom
_atom_sites_solution_primary direct
_atom_sites_solution_secondary difmap
_audit_creation_method SHELXL-97
_cell_angle_alpha 74.01(1)
_cell_angle_beta 74.64(1)
_cell_angle_gamma 83.01(1)
_cell_formula_units_Z 2
_cell_length_a 10.335(1)
_cell_length_b 10.481(1)
_cell_length_c 14.273(1)
_cell_measurement_reflns_used 4680
_cell_measurement_temperature 198(2)
_cell_measurement_theta_max 27.88
_cell_measurement_theta_min 0.41
_cell_volume 1431.2(2)
_computing_cell_refinement 'Collect (Nonius B.V., 1998)'
_computing_data_collection 'Collect (Nonius B.V., 1998)'
_computing_data_reduction 'Denzo-SMN (Otwinowski & Minor, 1997)'
_computing_molecular_graphics 'XP (BrukerAXS, 2000)'
_computing_publication_material 'SHELXL-97 (Sheldrick, 1997)'
_computing_structure_refinement 'SHELXL-97 (Sheldrick, 1997)'
_computing_structure_solution 'SHELXS-97 (Sheldrick, 1990)'
_diffrn_ambient_temperature 198(2)
_diffrn_measured_fraction_theta_full 0.984
_diffrn_measured_fraction_theta_max 0.984
_diffrn_measurement_device_type 'Nonius KappaCCD'
_diffrn_measurement_method '\w and \f scans'
_diffrn_radiation_monochromator graphite
_diffrn_radiation_source 'rotating anode Nonius FR591'
_diffrn_radiation_type MoK\a
_diffrn_radiation_wavelength 0.71073
_diffrn_reflns_av_R_equivalents 0.043
_diffrn_reflns_av_sigmaI/netI 0.0309
_diffrn_reflns_limit_h_max 13
_diffrn_reflns_limit_h_min -13
_diffrn_reflns_limit_k_max 13
_diffrn_reflns_limit_k_min -13
_diffrn_reflns_limit_l_max 17
_diffrn_reflns_limit_l_min -18
_diffrn_reflns_number 16873
_diffrn_reflns_theta_full 28.26
_diffrn_reflns_theta_max 28.26
_diffrn_reflns_theta_min 2.02
_exptl_absorpt_coefficient_mu 4.758
_exptl_absorpt_correction_T_max 0.3826
_exptl_absorpt_correction_T_min 0.3294
_exptl_absorpt_correction_type multi-scan
_exptl_absorpt_process_details 'Denzo (Otwinowski, Borek, Majewski & Minor, 2003)'
_exptl_crystal_colour colorless
_exptl_crystal_density_diffrn 1.934
_exptl_crystal_density_method 'not measured'
_exptl_crystal_description block
_exptl_crystal_F_000 812
_exptl_crystal_size_max 0.30
_exptl_crystal_size_mid 0.30
_exptl_crystal_size_min 0.25
_refine_diff_density_max 0.754
_refine_diff_density_min -1.969
_refine_diff_density_rms 0.130
_refine_ls_extinction_method none
_refine_ls_goodness_of_fit_ref 1.066
_refine_ls_hydrogen_treatment riding
_refine_ls_matrix_type full
_refine_ls_number_parameters 416
_refine_ls_number_reflns 6964
_refine_ls_number_restraints 0
_refine_ls_restrained_S_all 1.066
_refine_ls_R_factor_all 0.0304
_refine_ls_R_factor_gt 0.0277
_refine_ls_shift/su_max 0.001
_refine_ls_shift/su_mean 0.000
_refine_ls_structure_factor_coef Fsqd
_refine_ls_weighting_details 'calc w=1/[\s^2^(Fo^2^)+(0.0350P)^2^+2.7222P] where P=(Fo^2^+2Fc^2^)/3'
_refine_ls_weighting_scheme calc
_refine_ls_wR_factor_gt 0.0685
_refine_ls_wR_factor_ref 0.0698
_reflns_number_gt 6540
_reflns_number_total 6964
_reflns_threshold_expression >2sigma(I)
_cod_data_source_file om800195d-file004.cif
_cod_data_source_block erk3462
_cod_original_sg_symbol_H-M P-1
_cod_database_code 4071497

loop_
_symmetry_equiv_pos_as_xyz
'x, y, z'
'-x, -y, -z'

loop_
_atom_site_label
_atom_site_type_symbol
_atom_site_fract_x
_atom_site_fract_y
_atom_site_fract_z
_atom_site_U_iso_or_equiv
_atom_site_adp_type
_atom_site_occupancy
_atom_site_symmetry_multiplicity
_atom_site_calc_flag
_atom_site_refinement_flags
Ir Ir 0.150234(12) 0.219341(11) -0.624007(8) 0.01751(5) Uani 1 1 d .
C1 C 0.1640(3) 0.2629(4) -0.4843(2) 0.0216(7) Uani 1 1 d .
C2 C 0.0823(4) 0.3676(4) -0.5322(3) 0.0259(7) Uani 1 1 d .
H2 H 0.1017 0.4589 -0.5565 0.031 Uiso 1 1 calc R
C3 C -0.0323(4) 0.3105(4) -0.5367(3) 0.0298(8) Uani 1 1 d .
H3 H -0.1014 0.3566 -0.5676 0.036 Uiso 1 1 calc R
C4 C -0.0272(4) 0.1734(4) -0.4875(3) 0.0295(8) Uani 1 1 d .
H4 H -0.0933 0.1124 -0.4779 0.035 Uiso 1 1 calc R
C5 C 0.0927(4) 0.1437(3) -0.4555(3) 0.0232(7) Uani 1 1 d .
H5 H 0.1218 0.0587 -0.4205 0.028 Uiso 1 1 calc R
C6 C 0.2908(4) 0.2780(4) -0.4579(3) 0.0259(7) Uani 1 1 d .
H6A H 0.3407 0.3504 -0.5105 0.031 Uiso 1 1 calc R
H6B H 0.3477 0.1948 -0.4572 0.031 Uiso 1 1 calc R
C7 C 0.2658(3) 0.3091(4) -0.3560(3) 0.0238(7) Uani 1 1 d .
H7A H 0.2119 0.2392 -0.3039 0.029 Uiso 1 1 calc R
H7B H 0.2130 0.3948 -0.3578 0.029 Uiso 1 1 calc R
C8 C 0.3963(3) 0.3174(4) -0.3273(3) 0.0235(7) Uani 1 1 d .
H8A H 0.4585 0.3712 -0.3862 0.028 Uiso 1 1 calc R
H8B H 0.4388 0.2268 -0.3110 0.028 Uiso 1 1 calc R
C11 C 0.1067(4) 0.2647(4) -0.7666(3) 0.0252(7) Uani 1 1 d .
H11 H 0.0290 0.3131 -0.7388 0.030 Uiso 1 1 calc R
C12 C 0.1160(4) 0.1237(4) -0.7274(3) 0.0314(8) Uani 1 1 d .
H12 H 0.0451 0.0824 -0.6741 0.038 Uiso 1 1 calc R
C13 C 0.2357(6) 0.0370(4) -0.7682(3) 0.0437(11) Uani 1 1 d .
H13A H 0.2041 -0.0500 -0.7648 0.052 Uiso 1 1 calc R
H13B H 0.2748 0.0800 -0.8397 0.052 Uiso 1 1 calc R
C14 C 0.3436(5) 0.0145(4) -0.7106(3) 0.0454(12) Uani 1 1 d .
H14A H 0.3297 -0.0700 -0.6578 0.054 Uiso 1 1 calc R
H14B H 0.4327 0.0066 -0.7569 0.054 Uiso 1 1 calc R
C15 C 0.3423(4) 0.1257(4) -0.6628(3) 0.0296(8) Uani 1 1 d .
H15 H 0.3397 0.1037 -0.5932 0.036 Uiso 1 1 calc R
C16 C 0.3446(3) 0.2630(4) -0.7163(3) 0.0262(7) Uani 1 1 d .
H16 H 0.3412 0.3281 -0.6806 0.031 Uiso 1 1 calc R
C17 C 0.3524(4) 0.3082(4) -0.8285(3) 0.0309(8) Uani 1 1 d .
H17A H 0.4060 0.3880 -0.8584 0.037 Uiso 1 1 calc R
H17B H 0.3990 0.2372 -0.8606 0.037 Uiso 1 1 calc R
C18 C 0.2147(4) 0.3404(4) -0.8500(3) 0.0278(8) Uani 1 1 d .
H18A H 0.1925 0.4369 -0.8591 0.033 Uiso 1 1 calc R
H18B H 0.2164 0.3184 -0.9135 0.033 Uiso 1 1 calc R
B1 B 0.3784(4) 0.3809(4) -0.2333(3) 0.0202(7) Uani 1 1 d .
N21 N 0.5188(3) 0.3551(3) -0.2000(2) 0.0206(6) Uani 1 1 d .
C22 C 0.6395(3) 0.3510(4) -0.2621(3) 0.0233(7) Uani 1 1 d .
H22 H 0.6556 0.3620 -0.3325 0.028 Uiso 1 1 calc R
N23 N 0.7348(3) 0.3291(3) -0.2111(2) 0.0234(6) Uani 1 1 d .
C24 C 0.6727(4) 0.3177(4) -0.1121(3) 0.0255(7) Uani 1 1 d .
H24 H 0.7147 0.3014 -0.0580 0.031 Uiso 1 1 calc R
C25 C 0.5398(4) 0.3342(3) -0.1070(3) 0.0226(7) Uani 1 1 d .
H25 H 0.4712 0.3316 -0.0472 0.027 Uiso 1 1 calc R
C26 C 0.8798(4) 0.3210(5) -0.2530(3) 0.0356(9) Uani 1 1 d .
H26A H 0.8982 0.3033 -0.3194 0.053 Uiso 1 1 calc R
H26B H 0.9213 0.2488 -0.2084 0.053 Uiso 1 1 calc R
H26C H 0.9174 0.4053 -0.2594 0.053 Uiso 1 1 calc R
C31 C 0.2644(3) 0.3007(3) -0.1389(2) 0.0197(6) Uani 1 1 d .
C32 C 0.1353(3) 0.3502(3) -0.1051(3) 0.0225(7) Uani 1 1 d .
F32 F 0.0946(2) 0.4749(2) -0.14680(18) 0.0321(5) Uani 1 1 d .
C33 C 0.0380(3) 0.2780(4) -0.0285(3) 0.0260(7) Uani 1 1 d .
F33 F -0.0835(2) 0.3354(3) 0.00102(19) 0.0396(6) Uani 1 1 d .
C34 C 0.0672(4) 0.1481(4) 0.0166(3) 0.0277(8) Uani 1 1 d .
F34 F -0.0246(2) 0.0767(2) 0.09106(18) 0.0398(6) Uani 1 1 d .
C35 C 0.1923(4) 0.0922(3) -0.0160(3) 0.0274(7) Uani 1 1 d .
F35 F 0.2210(3) -0.0356(2) 0.02566(18) 0.0387(6) Uani 1 1 d .
C36 C 0.2862(4) 0.1678(3) -0.0911(3) 0.0231(7) Uani 1 1 d .
F36 F 0.4067(2) 0.1048(2) -0.11852(18) 0.0351(5) Uani 1 1 d .
C41 C 0.3510(3) 0.5444(3) -0.2580(2) 0.0213(7) Uani 1 1 d .
C42 C 0.3488(4) 0.6302(4) -0.3514(3) 0.0266(7) Uani 1 1 d .
F42 F 0.3626(3) 0.5834(2) -0.43323(16) 0.0358(5) Uani 1 1 d .
C43 C 0.3327(4) 0.7664(4) -0.3695(3) 0.0321(9) Uani 1 1 d .
F43 F 0.3327(3) 0.8418(3) -0.46244(19) 0.0485(7) Uani 1 1 d .
C44 C 0.3192(4) 0.8256(4) -0.2936(3) 0.0321(8) Uani 1 1 d .
F44 F 0.3071(3) 0.9583(2) -0.3098(2) 0.0475(7) Uani 1 1 d .
C45 C 0.3215(4) 0.7477(4) -0.1992(3) 0.0256(7) Uani 1 1 d .
F45 F 0.3130(2) 0.8045(2) -0.12407(18) 0.0355(5) Uani 1 1 d .
C46 C 0.3348(3) 0.6116(3) -0.1840(2) 0.0217(7) Uani 1 1 d .
F46 F 0.3332(2) 0.5415(2) -0.08903(14) 0.0260(4) Uani 1 1 d .

loop_
_atom_site_aniso_label
_atom_site_aniso_U_11
_atom_site_aniso_U_22
_atom_site_aniso_U_33
_atom_site_aniso_U_23
_atom_site_aniso_U_13
_atom_site_aniso_U_12
Ir 0.01943(7) 0.01738(7) 0.01770(7) -0.00585(5) -0.00731(5) 0.00107(5)
C1 0.0241(16) 0.0266(17) 0.0168(14) -0.0098(13) -0.0055(12) -0.0006(13)
C2 0.0309(18) 0.0233(17) 0.0265(17) -0.0143(14) -0.0068(14) 0.0047(14)
C3 0.0221(17) 0.039(2) 0.0313(19) -0.0190(16) -0.0072(14) 0.0110(15)
C4 0.0190(16) 0.040(2) 0.0316(19) -0.0178(16) 0.0014(14) -0.0044(15)
C5 0.0284(17) 0.0199(16) 0.0213(16) -0.0055(13) -0.0056(13) -0.0007(13)
C6 0.0240(17) 0.0352(19) 0.0232(16) -0.0130(15) -0.0077(13) -0.0023(14)
C7 0.0216(16) 0.0314(18) 0.0213(16) -0.0108(14) -0.0063(13) 0.0003(14)
C8 0.0210(16) 0.0307(18) 0.0221(16) -0.0108(14) -0.0077(13) 0.0015(14)
C11 0.0290(18) 0.0299(18) 0.0203(16) -0.0046(14) -0.0131(13) -0.0025(14)
C12 0.052(2) 0.0308(19) 0.0174(16) -0.0067(14) -0.0113(16) -0.0162(17)
C13 0.083(4) 0.0230(19) 0.027(2) -0.0144(16) -0.008(2) -0.003(2)
C14 0.066(3) 0.031(2) 0.030(2) -0.0135(17) -0.001(2) 0.024(2)
C15 0.0253(17) 0.040(2) 0.0213(16) -0.0112(15) -0.0051(13) 0.0157(15)
C16 0.0180(16) 0.041(2) 0.0201(16) -0.0114(15) -0.0020(12) -0.0007(14)
C17 0.032(2) 0.035(2) 0.0232(17) -0.0036(15) -0.0045(14) -0.0082(16)
C18 0.037(2) 0.0270(18) 0.0194(16) -0.0007(14) -0.0104(14) -0.0070(15)
B1 0.0178(17) 0.0251(18) 0.0196(16) -0.0056(14) -0.0082(13) -0.0009(14)
N21 0.0209(14) 0.0229(14) 0.0184(13) -0.0052(11) -0.0073(11) 0.0022(11)
C22 0.0210(16) 0.0280(17) 0.0208(15) -0.0062(13) -0.0066(13) 0.0027(13)
N23 0.0215(14) 0.0258(15) 0.0257(14) -0.0082(12) -0.0098(11) 0.0013(11)
C24 0.0319(18) 0.0248(17) 0.0225(16) -0.0060(13) -0.0139(14) 0.0049(14)
C25 0.0240(16) 0.0247(17) 0.0208(16) -0.0060(13) -0.0100(13) 0.0027(13)
C26 0.0199(17) 0.048(2) 0.039(2) -0.0128(19) -0.0071(15) 0.0017(16)
C31 0.0210(15) 0.0218(16) 0.0184(14) -0.0077(12) -0.0069(12) 0.0013(12)
C32 0.0207(16) 0.0242(16) 0.0229(16) -0.0039(13) -0.0084(13) -0.0005(13)
F32 0.0210(10) 0.0257(11) 0.0426(13) 0.0006(9) -0.0081(9) 0.0043(8)
C33 0.0173(15) 0.0340(19) 0.0284(17) -0.0094(15) -0.0059(13) -0.0037(14)
F33 0.0183(10) 0.0476(14) 0.0467(14) -0.0080(12) -0.0019(10) -0.0006(10)
C34 0.0289(18) 0.0328(19) 0.0226(17) -0.0053(14) -0.0049(14) -0.0137(15)
F34 0.0383(13) 0.0402(13) 0.0359(13) 0.0000(11) -0.0030(10) -0.0193(11)
C35 0.038(2) 0.0186(16) 0.0275(17) -0.0048(14) -0.0123(15) -0.0023(14)
F35 0.0590(16) 0.0182(10) 0.0372(13) -0.0015(9) -0.0143(11) -0.0026(10)
C36 0.0268(17) 0.0226(16) 0.0215(15) -0.0105(13) -0.0059(13) 0.0035(13)
F36 0.0346(12) 0.0253(11) 0.0408(13) -0.0110(10) -0.0042(10) 0.0106(9)
C41 0.0164(15) 0.0254(17) 0.0206(15) -0.0023(13) -0.0058(12) -0.0007(12)
C42 0.0245(17) 0.035(2) 0.0202(16) -0.0039(14) -0.0080(13) -0.0038(15)
F42 0.0455(14) 0.0421(13) 0.0202(10) -0.0018(9) -0.0136(9) -0.0051(11)
C43 0.0292(19) 0.034(2) 0.0291(19) 0.0067(16) -0.0144(16) -0.0023(16)
F43 0.0628(17) 0.0404(14) 0.0349(13) 0.0140(11) -0.0234(12) -0.0034(13)
C44 0.0289(19) 0.0205(17) 0.043(2) 0.0003(16) -0.0115(16) 0.0006(14)
F44 0.0589(17) 0.0212(11) 0.0594(17) 0.0001(11) -0.0224(14) 0.0033(11)
C45 0.0227(17) 0.0259(17) 0.0282(17) -0.0087(14) -0.0047(13) 0.0000(14)
F45 0.0409(13) 0.0274(11) 0.0396(13) -0.0144(10) -0.0060(10) -0.0011(10)
C46 0.0185(15) 0.0238(16) 0.0200(15) -0.0008(13) -0.0050(12) -0.0008(13)
F46 0.0351(11) 0.0240(10) 0.0175(9) -0.0049(8) -0.0052(8) 0.0001(9)

loop_
_atom_type_symbol
_atom_type_description
_atom_type_scat_dispersion_real
_atom_type_scat_dispersion_imag
_atom_type_scat_source
C C 0.0033 0.0016 'International Tables Vol C Tables 4.2.6.8 and 6.1.1.4'
H H 0.0000 0.0000 'International Tables Vol C Tables 4.2.6.8 and 6.1.1.4'
B B 0.0013 0.0007 'International Tables Vol C Tables 4.2.6.8 and 6.1.1.4'
N N 0.0061 0.0033 'International Tables Vol C Tables 4.2.6.8 and 6.1.1.4'
F F 0.0171 0.0103 'International Tables Vol C Tables 4.2.6.8 and 6.1.1.4'
Ir Ir -1.4442 7.9887 'International Tables Vol C Tables 4.2.6.8 and 6.1.1.4'

loop_
_geom_angle_atom_site_label_1
_geom_angle_atom_site_label_2
_geom_angle_atom_site_label_3
_geom_angle
C15 Ir C11 97.60(15)
C15 Ir C16 39.59(15)
C11 Ir C16 80.59(14)
C15 Ir C12 80.63(17)
C11 Ir C12 39.51(14)
C16 Ir C12 89.68(15)
C15 Ir C1 99.38(14)
C11 Ir C1 155.03(14)
C16 Ir C1 101.32(13)
C12 Ir C1 162.80(14)
C15 Ir C2 129.27(15)
C11 Ir C2 117.96(14)
C16 Ir C2 109.04(15)
C12 Ir C2 149.23(16)
C1 Ir C2 37.61(13)
C15 Ir C3 161.27(15)
C11 Ir C3 100.96(15)
C16 Ir C3 142.20(16)
C12 Ir C3 115.69(16)
C1 Ir C3 62.25(13)
C2 Ir C3 36.88(14)
C15 Ir C5 102.54(13)
C11 Ir C5 151.93(14)
C16 Ir C5 127.12(13)
C12 Ir C5 125.52(14)
C1 Ir C5 37.47(13)
C2 Ir C5 61.75(13)
C3 Ir C5 61.05(13)
C15 Ir C4 133.39(15)
C11 Ir C4 116.71(14)
C16 Ir C4 162.41(14)
C12 Ir C4 105.69(15)
C1 Ir C4 61.78(13)
C2 Ir C4 61.28(14)
C3 Ir C4 36.55(15)
C5 Ir C4 36.08(13)
C2 C1 C5 107.0(3)
C2 C1 C6 126.4(3)
C5 C1 C6 126.2(3)
C2 C1 Ir 72.24(19)
C5 C1 Ir 73.0(2)
C6 C1 Ir 125.7(2)
C3 C2 C1 107.6(3)
C3 C2 Ir 71.6(2)
C1 C2 Ir 70.16(19)
C2 C3 C4 108.8(3)
C2 C3 Ir 71.5(2)
C4 C3 Ir 73.4(2)
C5 C4 C3 107.9(3)
C5 C4 Ir 70.9(2)
C3 C4 Ir 70.1(2)
C4 C5 C1 108.7(3)
C4 C5 Ir 73.0(2)
C1 C5 Ir 69.57(19)
C1 C6 C7 112.8(3)
C6 C7 C8 112.4(3)
C7 C8 B1 114.7(3)
C12 C11 C18 123.1(4)
C12 C11 Ir 70.40(19)
C18 C11 Ir 113.2(2)
C11 C12 C13 122.3(4)
C11 C12 Ir 70.1(2)
C13 C12 Ir 114.1(3)
C14 C13 C12 112.5(3)
C15 C14 C13 111.9(3)
C16 C15 C14 123.6(3)
C16 C15 Ir 70.4(2)
C14 C15 Ir 113.6(3)
C15 C16 C17 122.2(4)
C15 C16 Ir 70.0(2)
C17 C16 Ir 114.9(2)
C18 C17 C16 112.1(3)
C11 C18 C17 112.3(3)
N21 B1 C8 107.7(3)
N21 B1 C31 107.4(2)
C8 B1 C31 108.5(3)
N21 B1 C41 104.1(3)
C8 B1 C41 115.4(3)
C31 B1 C41 113.3(3)
C22 N21 C25 106.3(3)
C22 N21 B1 125.0(3)
C25 N21 B1 128.7(3)
N21 C22 N23 110.1(3)
C22 N23 C24 107.8(3)
C22 N23 C26 126.6(3)
C24 N23 C26 125.7(3)
C25 C24 N23 106.1(3)
C24 C25 N21 109.7(3)
C32 C31 C36 113.1(3)
C32 C31 B1 125.1(3)
C36 C31 B1 121.5(3)
F32 C32 C31 121.0(3)
F32 C32 C33 114.8(3)
C31 C32 C33 124.1(3)
F33 C33 C34 120.4(3)
F33 C33 C32 120.0(3)
C34 C33 C32 119.6(3)
F34 C34 C35 120.3(3)
F34 C34 C33 120.8(4)
C35 C34 C33 118.9(3)
F35 C35 C34 119.5(3)
F35 C35 C36 121.0(3)
C34 C35 C36 119.5(3)
F36 C36 C35 115.6(3)
F36 C36 C31 119.7(3)
C35 C36 C31 124.7(3)
C46 C41 C42 112.4(3)
C46 C41 B1 121.2(3)
C42 C41 B1 126.3(3)
F42 C42 C43 114.4(3)
F42 C42 C41 121.3(3)
C43 C42 C41 124.3(4)
F43 C43 C44 119.6(4)
F43 C43 C42 120.3(4)
C44 C43 C42 120.0(3)
F44 C44 C43 121.2(4)
F44 C44 C45 119.6(4)
C43 C44 C45 119.1(3)
F45 C45 C44 120.0(3)
F45 C45 C46 121.1(3)
C44 C45 C46 118.8(4)
F46 C46 C45 115.5(3)
F46 C46 C41 119.3(3)
C45 C46 C41 125.2(3)

loop_
_geom_bond_atom_site_label_1
_geom_bond_atom_site_label_2
_geom_bond_distance
Ir C15 2.110(3)
Ir C11 2.114(3)
Ir C16 2.114(3)
Ir C12 2.118(4)
Ir C1 2.208(3)
Ir C2 2.235(4)
Ir C3 2.236(4)
Ir C5 2.253(3)
Ir C4 2.279(4)
C1 C2 1.432(5)
C1 C5 1.433(5)
C1 C6 1.493(5)
C2 C3 1.414(5)
C3 C4 1.416(6)
C4 C5 1.404(5)
C6 C7 1.527(5)
C7 C8 1.528(5)
C8 B1 1.614(5)
C11 C12 1.430(5)
C11 C18 1.511(5)
C12 C13 1.528(6)
C13 C14 1.514(7)
C14 C15 1.500(6)
C15 C16 1.431(6)
C16 C17 1.523(5)
C17 C18 1.514(5)
B1 N21 1.614(4)
B1 C31 1.639(5)
B1 C41 1.657(5)
N21 C22 1.328(4)
N21 C25 1.357(4)
C22 N23 1.337(4)
N23 C24 1.367(5)
N23 C26 1.460(5)
C24 C25 1.348(5)
C31 C32 1.382(5)
C31 C36 1.392(5)
C32 F32 1.345(4)
C32 C33 1.388(5)
C33 F33 1.339(4)
C33 C34 1.371(5)
C34 F34 1.339(4)
C34 C35 1.371(6)
C35 F35 1.339(4)
C35 C36 1.374(5)
C36 F36 1.351(4)
C41 C46 1.387(5)
C41 C42 1.392(5)
C42 F42 1.354(4)
C42 C43 1.377(6)
C43 F43 1.344(4)
C43 C44 1.359(6)
C44 F44 1.342(4)
C44 C45 1.374(5)
C45 F45 1.341(4)
C45 C46 1.378(5)
C46 F46 1.349(4)

loop_
_geom_torsion_atom_site_label_1
_geom_torsion_atom_site_label_2
_geom_torsion_atom_site_label_3
_geom_torsion_atom_site_label_4
_geom_torsion
C15 Ir C1 C2 146.8(2)
C11 Ir C1 C2 14.6(4)
C16 Ir C1 C2 106.6(2)
C12 Ir C1 C2 -124.6(5)
C3 Ir C1 C2 -37.0(2)
C5 Ir C1 C2 -114.8(3)
C4 Ir C1 C2 -78.6(2)
C15 Ir C1 C5 -98.4(2)
C11 Ir C1 C5 129.3(3)
C16 Ir C1 C5 -138.6(2)
C12 Ir C1 C5 -9.8(6)
C2 Ir C1 C5 114.8(3)
C3 Ir C1 C5 77.7(2)
C4 Ir C1 C5 36.1(2)
C15 Ir C1 C6 24.4(3)
C11 Ir C1 C6 -107.9(4)
C16 Ir C1 C6 -15.9(3)
C12 Ir C1 C6 113.0(5)
C2 Ir C1 C6 -122.5(4)
C3 Ir C1 C6 -159.5(4)
C5 Ir C1 C6 122.8(4)
C4 Ir C1 C6 158.9(4)
C5 C1 C2 C3 -3.0(4)
C6 C1 C2 C3 -176.1(3)
Ir C1 C2 C3 62.2(2)
C5 C1 C2 Ir -65.2(2)
C6 C1 C2 Ir 121.7(3)
C15 Ir C2 C3 -161.6(2)
C11 Ir C2 C3 69.6(3)
C16 Ir C2 C3 158.9(2)
C12 Ir C2 C3 34.3(4)
C1 Ir C2 C3 -117.3(3)
C5 Ir C2 C3 -78.5(2)
C4 Ir C2 C3 -37.2(2)
C15 Ir C2 C1 -44.2(3)
C11 Ir C2 C1 -173.1(2)
C16 Ir C2 C1 -83.8(2)
C12 Ir C2 C1 151.6(3)
C3 Ir C2 C1 117.3(3)
C5 Ir C2 C1 38.8(2)
C4 Ir C2 C1 80.1(2)
C1 C2 C3 C4 3.2(4)
Ir C2 C3 C4 64.4(3)
C1 C2 C3 Ir -61.3(2)
C15 Ir C3 C2 49.7(6)
C11 Ir C3 C2 -122.5(2)
C16 Ir C3 C2 -33.8(3)
C12 Ir C3 C2 -161.4(2)
C1 Ir C3 C2 37.8(2)
C5 Ir C3 C2 80.6(2)
C4 Ir C3 C2 117.0(3)
C15 Ir C3 C4 -67.3(5)
C11 Ir C3 C4 120.5(2)
C16 Ir C3 C4 -150.8(2)
C12 Ir C3 C4 81.7(2)
C1 Ir C3 C4 -79.2(2)
C2 Ir C3 C4 -117.0(3)
C5 Ir C3 C4 -36.4(2)
C2 C3 C4 C5 -2.1(4)
Ir C3 C4 C5 61.1(3)
C2 C3 C4 Ir -63.2(3)
C15 Ir C4 C5 37.8(3)
C11 Ir C4 C5 170.6(2)
C16 Ir C4 C5 -20.3(6)
C12 Ir C4 C5 129.7(2)
C1 Ir C4 C5 -37.5(2)
C2 Ir C4 C5 -80.5(2)
C3 Ir C4 C5 -118.1(3)
C15 Ir C4 C3 156.0(2)
C11 Ir C4 C3 -71.3(3)
C16 Ir C4 C3 97.8(5)
C12 Ir C4 C3 -112.2(2)
C1 Ir C4 C3 80.6(2)
C2 Ir C4 C3 37.6(2)
C5 Ir C4 C3 118.1(3)
C3 C4 C5 C1 0.2(4)
Ir C4 C5 C1 60.8(2)
C3 C4 C5 Ir -60.6(3)
C2 C1 C5 C4 1.8(4)
C6 C1 C5 C4 174.9(3)
Ir C1 C5 C4 -62.9(3)
C2 C1 C5 Ir 64.7(2)
C6 C1 C5 Ir -122.2(3)
C15 Ir C5 C4 -152.8(2)
C11 Ir C5 C4 -18.0(4)
C16 Ir C5 C4 172.4(2)
C12 Ir C5 C4 -65.5(3)
C1 Ir C5 C4 118.1(3)
C2 Ir C5 C4 79.1(2)
C3 Ir C5 C4 36.9(2)
C15 Ir C5 C1 89.1(2)
C11 Ir C5 C1 -136.1(3)
C16 Ir C5 C1 54.3(3)
C12 Ir C5 C1 176.5(2)
C2 Ir C5 C1 -39.0(2)
C3 Ir C5 C1 -81.2(2)
C4 Ir C5 C1 -118.1(3)
C2 C1 C6 C7 85.9(4)
C5 C1 C6 C7 -85.9(4)
Ir C1 C6 C7 179.5(2)
C1 C6 C7 C8 177.1(3)
C6 C7 C8 B1 167.2(3)
C15 Ir C11 C12 65.2(3)
C16 Ir C11 C12 101.1(3)
C1 Ir C11 C12 -162.3(3)
C2 Ir C11 C12 -152.3(2)
C3 Ir C11 C12 -117.3(2)
C5 Ir C11 C12 -70.5(4)
C4 Ir C11 C12 -82.3(3)
C15 Ir C11 C18 -53.4(3)
C16 Ir C11 C18 -17.5(3)
C12 Ir C11 C18 -118.6(4)
C1 Ir C11 C18 79.1(4)
C2 Ir C11 C18 89.1(3)
C3 Ir C11 C18 124.1(3)
C5 Ir C11 C18 170.9(3)
C4 Ir C11 C18 159.2(3)
C18 C11 C12 C13 -1.1(5)
Ir C11 C12 C13 -106.6(4)
C18 C11 C12 Ir 105.5(3)
C15 Ir C12 C11 -114.3(2)
C16 Ir C12 C11 -75.5(2)
C1 Ir C12 C11 154.3(4)
C2 Ir C12 C11 53.4(4)
C3 Ir C12 C11 75.4(3)
C5 Ir C12 C11 147.0(2)
C4 Ir C12 C11 113.2(2)
C15 Ir C12 C13 3.2(3)
C11 Ir C12 C13 117.5(4)
C16 Ir C12 C13 41.9(3)
C1 Ir C12 C13 -88.3(6)
C2 Ir C12 C13 170.9(3)
C3 Ir C12 C13 -167.1(3)
C5 Ir C12 C13 -95.6(3)
C4 Ir C12 C13 -129.4(3)
C11 C12 C13 C14 92.8(4)
Ir C12 C13 C14 11.9(4)
C12 C13 C14 C15 -26.6(5)
C13 C14 C15 C16 -51.7(6)
C13 C14 C15 Ir 29.7(4)
C11 Ir C15 C16 65.2(2)
C12 Ir C15 C16 101.0(2)
C1 Ir C15 C16 -96.5(2)
C2 Ir C15 C16 -70.9(3)
C3 Ir C15 C16 -107.1(5)
C5 Ir C15 C16 -134.5(2)
C4 Ir C15 C16 -156.2(2)
C11 Ir C15 C14 -53.9(3)
C16 Ir C15 C14 -119.1(4)
C12 Ir C15 C14 -18.1(3)
C1 Ir C15 C14 144.5(3)
C2 Ir C15 C14 170.0(2)
C3 Ir C15 C14 133.8(4)
C5 Ir C15 C14 106.4(3)
C4 Ir C15 C14 84.7(3)
C14 C15 C16 C17 -1.6(6)
Ir C15 C16 C17 -107.5(3)
C14 C15 C16 Ir 105.9(4)
C11 Ir C16 C15 -114.2(2)
C12 Ir C16 C15 -75.6(2)
C1 Ir C16 C15 91.1(2)
C2 Ir C16 C15 129.3(2)
C3 Ir C16 C15 150.0(3)
C5 Ir C16 C15 60.8(3)
C4 Ir C16 C15 75.7(5)
C15 Ir C16 C17 117.2(4)
C11 Ir C16 C17 2.9(3)
C12 Ir C16 C17 41.6(3)
C1 Ir C16 C17 -151.8(3)
C2 Ir C16 C17 -113.5(3)
C3 Ir C16 C17 -92.9(3)
C5 Ir C16 C17 178.0(3)
C4 Ir C16 C17 -167.1(4)
C15 C16 C17 C18 93.2(4)
Ir C16 C17 C18 12.0(4)
C12 C11 C18 C17 -51.9(5)
Ir C11 C18 C17 29.1(4)
C16 C17 C18 C11 -26.3(5)
C7 C8 B1 N21 168.9(3)
C7 C8 B1 C31 52.9(4)
C7 C8 B1 C41 -75.4(4)
C8 B1 N21 C22 32.5(4)
C31 B1 N21 C22 149.3(3)
C41 B1 N21 C22 -90.4(4)
C8 B1 N21 C25 -147.7(3)
C31 B1 N21 C25 -31.0(5)
C41 B1 N21 C25 89.4(4)
C25 N21 C22 N23 -0.4(4)
B1 N21 C22 N23 179.4(3)
N21 C22 N23 C24 0.5(4)
N21 C22 N23 C26 -178.5(3)
C22 N23 C24 C25 -0.4(4)
C26 N23 C24 C25 178.6(4)
N23 C24 C25 N21 0.1(4)
C22 N21 C25 C24 0.1(4)
B1 N21 C25 C24 -179.6(3)
N21 B1 C31 C32 137.2(3)
C8 B1 C31 C32 -106.6(4)
C41 B1 C31 C32 22.9(5)
N21 B1 C31 C36 -49.6(4)
C8 B1 C31 C36 66.6(4)
C41 B1 C31 C36 -163.9(3)
C36 C31 C32 F32 -176.4(3)
B1 C31 C32 F32 -2.7(5)
C36 C31 C32 C33 2.6(5)
B1 C31 C32 C33 176.3(3)
F32 C32 C33 F33 -2.7(5)
C31 C32 C33 F33 178.3(3)
F32 C32 C33 C34 177.5(3)
C31 C32 C33 C34 -1.5(6)
F33 C33 C34 F34 -0.3(6)
C32 C33 C34 F34 179.5(3)
F33 C33 C34 C35 179.6(3)
C32 C33 C34 C35 -0.6(6)
F34 C34 C35 F35 1.6(5)
C33 C34 C35 F35 -178.2(3)
F34 C34 C35 C36 -178.7(3)
C33 C34 C35 C36 1.4(6)
F35 C35 C36 F36 -0.4(5)
C34 C35 C36 F36 180.0(3)
F35 C35 C36 C31 179.5(3)
C34 C35 C36 C31 -0.2(6)
C32 C31 C36 F36 178.1(3)
B1 C31 C36 F36 4.1(5)
C32 C31 C36 C35 -1.7(5)
B1 C31 C36 C35 -175.7(3)
N21 B1 C41 C46 -61.8(4)
C8 B1 C41 C46 -179.5(3)
C31 B1 C41 C46 54.5(4)
N21 B1 C41 C42 114.4(3)
C8 B1 C41 C42 -3.3(5)
C31 B1 C41 C42 -129.2(3)
C46 C41 C42 F42 -179.8(3)
B1 C41 C42 F42 3.7(5)
C46 C41 C42 C43 0.1(5)
B1 C41 C42 C43 -176.4(3)
F42 C42 C43 F43 -0.5(5)
C41 C42 C43 F43 179.6(3)
F42 C42 C43 C44 -179.3(3)
C41 C42 C43 C44 0.7(6)
F43 C43 C44 F44 -0.7(6)
C42 C43 C44 F44 178.2(3)
F43 C43 C44 C45 -179.0(3)
C42 C43 C44 C45 -0.2(6)
F44 C44 C45 F45 -0.7(5)
C43 C44 C45 F45 177.7(3)
F44 C44 C45 C46 -179.6(3)
C43 C44 C45 C46 -1.3(6)
F45 C45 C46 F46 2.5(5)
C44 C45 C46 F46 -178.6(3)
F45 C45 C46 C41 -176.6(3)
C44 C45 C46 C41 2.3(5)
C42 C41 C46 F46 179.2(3)
B1 C41 C46 F46 -4.0(5)
C42 C41 C46 C45 -1.7(5)
B1 C41 C46 C45 175.0(3)
